data_4340917
loop_
_publ_author_name
'Mahmudov, Kamran T.'
'Kopylovich, Maximilian N.'
'Sabbatini, Alessandra'
'Drew, Michael G. B.'
'Martins, Lu\'isa M D R S'
'Pettinari, Claudio'
'Pombeiro, Armando J. L.'

_publ_section_title
;
 Cooperative metal-ligand assisted E/Z isomerization and cyano activation
 at Cu(II) and Co(II) complexes of arylhydrazones of active methylene
 nitriles.
;
_journal_issue 18
_journal_name_full 'Inorganic chemistry'
_journal_page_first 9946
_journal_page_last 9958
_journal_paper_doi 10.1021/ic501704g
_journal_volume 53
_journal_year 2014
_chemical_formula_sum 'C11 H13 Cu N3 O7'
_chemical_formula_weight 362.78
_chemical_name_systematic
;
 ?
;
_space_group_IT_number 148
_symmetry_cell_setting trigonal
_symmetry_space_group_name_Hall '-R 3'
_symmetry_space_group_name_H-M 'R -3 :H'
_atom_sites_solution_hydrogens geom
_atom_sites_solution_primary direct
_atom_sites_solution_secondary difmap
_audit_creation_method SHELXL-97
_cell_angle_alpha 90.00
_cell_angle_beta 90.00
_cell_angle_gamma 120.00
_cell_formula_units_Z 18
_cell_length_a 31.6276(14)
_cell_length_b 31.6276(14)
_cell_length_c 6.9552(8)
_cell_measurement_reflns_used 6989
_cell_measurement_temperature 150(2)
_cell_measurement_theta_max 25.00
_cell_measurement_theta_min 3.41
_cell_volume 6025.2(8)
_computing_cell_refinement 'Crysalis, Oxford Diffraction'
_computing_data_collection 'Crysalis, Oxford Diffraction'
_computing_data_reduction 'Crysalis, Oxford Diffraction'
_computing_molecular_graphics PLATON(Spek,2004)
_computing_publication_material 'SHELXL-97, PLATON'
_computing_structure_refinement 'SHELXL-97 (Sheldrick, 1997)'
_computing_structure_solution 'SHELXS-97 (Sheldrick, 1997)'
_diffrn_ambient_temperature 150(2)
_diffrn_measured_fraction_theta_full 0.998
_diffrn_measured_fraction_theta_max 0.998
_diffrn_measurement_device 'Oxford Diffaction X-Calibur System'
_diffrn_measurement_device_type 'CCD diffractometer'
_diffrn_measurement_method '321 frames, counting time 10 s.'
_diffrn_radiation_monochromator graphite
_diffrn_radiation_source 'fine-focus sealed tube'
_diffrn_radiation_type MoK\a
_diffrn_radiation_wavelength 0.71073
_diffrn_reflns_av_R_equivalents 0.0636
_diffrn_reflns_av_sigmaI/netI 0.0712
_diffrn_reflns_limit_h_max 37
_diffrn_reflns_limit_h_min -36
_diffrn_reflns_limit_k_max 37
_diffrn_reflns_limit_k_min -26
_diffrn_reflns_limit_l_max 8
_diffrn_reflns_limit_l_min -7
_diffrn_reflns_number 6989
_diffrn_reflns_theta_full 25.00
_diffrn_reflns_theta_max 25.00
_diffrn_reflns_theta_min 3.41
_diffrn_standards_decay_% n/a
_diffrn_standards_interval_count n/a
_diffrn_standards_interval_time n/a
_diffrn_standards_number n/a
_exptl_absorpt_coefficient_mu 1.673
_exptl_absorpt_correction_T_max 1.000
_exptl_absorpt_correction_T_min 0.934
_exptl_absorpt_correction_type empirical
_exptl_absorpt_process_details 'ABSPACK, Oxford Diffraction Ltd'
_exptl_crystal_colour green
_exptl_crystal_density_diffrn 1.800
_exptl_crystal_density_method 'not measured'
_exptl_crystal_description block
_exptl_crystal_F_000 3330
_exptl_crystal_size_max 0.19
_exptl_crystal_size_mid 0.18
_exptl_crystal_size_min 0.15
_refine_diff_density_max 1.089
_refine_diff_density_min -0.662
_refine_diff_density_rms 0.131
_refine_ls_extinction_method none
_refine_ls_goodness_of_fit_ref 1.240
_refine_ls_hydrogen_treatment mixed
_refine_ls_matrix_type full
_refine_ls_number_parameters 211
_refine_ls_number_reflns 2356
_refine_ls_number_restraints 6
_refine_ls_restrained_S_all 1.239
_refine_ls_R_factor_all 0.1122
_refine_ls_R_factor_gt 0.0938
_refine_ls_shift/su_max 0.000
_refine_ls_shift/su_mean 0.000
_refine_ls_structure_factor_coef Fsqd
_refine_ls_weighting_details 'calc w=1/[\s^2^(Fo^2^)+(0.0994P)^2^+50.2000P] where P=(Fo^2^+2Fc^2^)/3'
_refine_ls_weighting_scheme calc
_refine_ls_wR_factor_gt 0.2128
_refine_ls_wR_factor_ref 0.2233
_reflns_number_gt 2033
_reflns_number_total 2356
_reflns_threshold_expression >2sigma(I)
_cod_data_source_file ic501704g_si_007.cif
_cod_data_source_block 7
_cod_depositor_comments 'Adding full bibliography for 4340912--4340921.cif.'
_cod_original_sg_symbol_H-M R-3
_cod_database_code 4340917

loop_
_symmetry_equiv_pos_as_xyz
'x, y, z'
'-y, x-y, z'
'-x+y, -x, z'
'x+2/3, y+1/3, z+1/3'
'-y+2/3, x-y+1/3, z+1/3'
'-x+y+2/3, -x+1/3, z+1/3'
'x+1/3, y+2/3, z+2/3'
'-y+1/3, x-y+2/3, z+2/3'
'-x+y+1/3, -x+2/3, z+2/3'
'-x, -y, -z'
'y, -x+y, -z'
'x-y, x, -z'
'-x+2/3, -y+1/3, -z+1/3'
'y+2/3, -x+y+1/3, -z+1/3'
'x-y+2/3, x+1/3, -z+1/3'
'-x+1/3, -y+2/3, -z+2/3'
'y+1/3, -x+y+2/3, -z+2/3'
'x-y+1/3, x+2/3, -z+2/3'

loop_
_atom_site_label
_atom_site_type_symbol
_atom_site_fract_x
_atom_site_fract_y
_atom_site_fract_z
_atom_site_U_iso_or_equiv
_atom_site_adp_type
_atom_site_occupancy
_atom_site_symmetry_multiplicity
_atom_site_calc_flag
_atom_site_refinement_flags
Cu1 Cu 0.17651(3) 0.08548(3) 0.24140(16) 0.0308(4) Uani 1 1 d .
O25 O 0.21620(18) 0.15611(18) 0.2206(9) 0.0308(13) Uani 1 1 d .
C24 C 0.2580(3) 0.1811(3) 0.2805(11) 0.0256(17) Uani 1 1 d .
O241 O 0.28003(19) 0.22888(18) 0.2885(8) 0.0292(13) Uani 1 1 d .
C242 C 0.2488(3) 0.2491(3) 0.2345(13) 0.035(2) Uani 1 1 d .
H24A H 0.2330 0.2352 0.1145 0.052 Uiso 1 1 calc R
H24B H 0.2685 0.2839 0.2212 0.052 Uiso 1 1 calc R
H24C H 0.2246 0.2415 0.3323 0.052 Uiso 1 1 calc R
C23 C 0.2880(3) 0.1614(3) 0.3499(11) 0.0243(16) Uani 1 1 d .
C231 C 0.3374(3) 0.1949(2) 0.4134(12) 0.0247(17) Uani 1 1 d .
N232 N 0.3762(2) 0.2215(2) 0.4654(10) 0.0302(16) Uani 1 1 d .
N22 N 0.2769(2) 0.1143(2) 0.3517(9) 0.0254(14) Uani 1 1 d .
N21 N 0.2332(2) 0.0793(2) 0.3043(10) 0.0262(15) Uani 1 1 d .
C19 C 0.2321(3) 0.0337(3) 0.2857(11) 0.0247(17) Uani 1 1 d .
C18 C 0.2749(3) 0.0324(3) 0.2538(12) 0.0283(18) Uani 1 1 d .
H18 H 0.3046 0.0614 0.2489 0.034 Uiso 1 1 calc R
C17 C 0.2741(3) -0.0109(3) 0.2296(12) 0.0284(18) Uani 1 1 d .
H17 H 0.3033 -0.0108 0.2121 0.034 Uiso 1 1 calc R
C16 C 0.2305(3) -0.0550(3) 0.2305(12) 0.0281(18) Uani 1 1 d .
H16 H 0.2301 -0.0842 0.2093 0.034 Uiso 1 1 calc R
C15 C 0.1876(3) -0.0544(3) 0.2637(12) 0.0280(18) Uani 1 1 d .
H15 H 0.1583 -0.0838 0.2670 0.034 Uiso 1 1 calc R
C14 C 0.1869(3) -0.0112(3) 0.2922(11) 0.0254(17) Uani 1 1 d .
C13 C 0.1381(3) -0.0159(3) 0.3347(12) 0.0296(18) Uani 1 1 d .
O11 O 0.13111(19) 0.01998(19) 0.3114(9) 0.0360(15) Uani 1 1 d .
O12 O 0.10445(19) -0.05658(19) 0.3917(9) 0.0329(13) Uani 1 1 d .
O1W O 0.0432(7) 0.0654(7) 0.394(3) 0.129(6) Uiso 0.684(16) 1 d P
O2W O 0.0272(16) 0.0434(14) 0.092(6) 0.129(6) Uiso 0.316(16) 1 d P
O1 O 0.1827(2) 0.0596(2) -0.0938(9) 0.0345(14) Uani 1 1 d D
O2 O 0.1226(2) 0.0944(2) 0.1505(11) 0.0493(18) Uani 1 1 d D
H2 H 0.172(3) 0.074(3) -0.166(12) 0.059 Uiso 1 1 d D
H1 H 0.2121(15) 0.068(3) -0.122(13) 0.059 Uiso 1 1 d D
H3 H 0.130(3) 0.1241(12) 0.158(13) 0.059 Uiso 1 1 d D
H4 H 0.102(3) 0.079(3) 0.065(11) 0.059 Uiso 1 1 d D

loop_
_atom_site_aniso_label
_atom_site_aniso_U_11
_atom_site_aniso_U_22
_atom_site_aniso_U_33
_atom_site_aniso_U_23
_atom_site_aniso_U_13
_atom_site_aniso_U_12
Cu1 0.0205(6) 0.0184(5) 0.0539(8) -0.0014(4) -0.0070(4) 0.0100(4)
O25 0.023(3) 0.021(3) 0.051(4) -0.003(3) -0.002(3) 0.012(2)
C24 0.025(4) 0.021(4) 0.028(4) -0.004(3) 0.001(3) 0.010(3)
O241 0.026(3) 0.017(3) 0.047(3) -0.001(2) -0.002(3) 0.012(2)
C242 0.027(4) 0.021(4) 0.056(6) -0.001(4) 0.000(4) 0.012(3)
C23 0.018(4) 0.021(4) 0.035(4) -0.008(3) -0.005(3) 0.009(3)
C231 0.024(4) 0.012(3) 0.041(5) 0.002(3) 0.001(4) 0.011(3)
N232 0.025(4) 0.026(3) 0.041(4) -0.004(3) -0.006(3) 0.013(3)
N22 0.018(3) 0.020(3) 0.036(4) -0.003(3) -0.003(3) 0.008(3)
N21 0.022(3) 0.015(3) 0.041(4) 0.000(3) -0.002(3) 0.009(3)
C19 0.020(4) 0.016(4) 0.035(5) -0.001(3) -0.005(3) 0.007(3)
C18 0.022(4) 0.023(4) 0.039(5) 0.005(4) 0.006(4) 0.011(3)
C17 0.026(4) 0.024(4) 0.040(5) -0.001(3) 0.001(4) 0.015(3)
C16 0.034(4) 0.015(4) 0.041(5) 0.000(3) -0.001(4) 0.016(3)
C15 0.024(4) 0.019(4) 0.034(5) 0.002(3) 0.000(3) 0.006(3)
C14 0.025(4) 0.015(4) 0.034(4) 0.002(3) 0.005(3) 0.009(3)
C13 0.025(4) 0.026(4) 0.035(5) 0.002(3) 0.001(4) 0.010(3)
O11 0.021(3) 0.022(3) 0.064(4) 0.002(3) -0.001(3) 0.011(2)
O12 0.022(3) 0.021(3) 0.049(4) -0.002(3) 0.006(3) 0.006(2)
O1 0.028(3) 0.025(3) 0.051(4) 0.007(3) 0.003(3) 0.013(3)
O2 0.036(4) 0.024(3) 0.091(6) -0.011(3) -0.027(4) 0.017(3)

loop_
_atom_type_symbol
_atom_type_description
_atom_type_scat_dispersion_real
_atom_type_scat_dispersion_imag
_atom_type_scat_source
C C 0.0033 0.0016 'International Tables Vol C Tables 4.2.6.8 and 6.1.1.4'
H H 0.0000 0.0000 'International Tables Vol C Tables 4.2.6.8 and 6.1.1.4'
N N 0.0061 0.0033 'International Tables Vol C Tables 4.2.6.8 and 6.1.1.4'
O O 0.0106 0.0060 'International Tables Vol C Tables 4.2.6.8 and 6.1.1.4'
Cu Cu 0.3201 1.2651 'International Tables Vol C Tables 4.2.6.8 and 6.1.1.4'

loop_
_geom_angle_atom_site_label_1
_geom_angle_atom_site_label_2
_geom_angle_atom_site_label_3
_geom_angle
_geom_angle_site_symmetry_3
O11 Cu1 O25 166.5(3) .
O11 Cu1 N21 93.7(2) .
O25 Cu1 N21 91.9(2) .
O11 Cu1 O2 90.1(2) .
O25 Cu1 O2 85.4(2) .
N21 Cu1 O2 173.7(3) .
O11 Cu1 O1 91.3(2) .
O25 Cu1 O1 101.2(2) .
N21 Cu1 O1 87.2(2) .
O2 Cu1 O1 87.8(3) .
O11 Cu1 O12 83.1(2) 12_556
O25 Cu1 O12 84.3(2) 12_556
N21 Cu1 O12 95.0(2) 12_556
O2 Cu1 O12 90.3(3) 12_556
O1 Cu1 O12 174.02(17) 12_556
C24 O25 Cu1 125.7(5) .
O25 C24 O241 122.6(7) .
O25 C24 C23 124.2(7) .
O241 C24 C23 113.2(6) .
C24 O241 C242 113.9(6) .
O241 C242 H24A 109.5 .
O241 C242 H24B 109.5 .
H24A C242 H24B 109.5 .
O241 C242 H24C 109.5 .
H24A C242 H24C 109.5 .
H24B C242 H24C 109.5 .
N22 C23 C231 113.2(6) .
N22 C23 C24 127.6(6) .
C231 C23 C24 119.0(6) .
N232 C231 C23 179.1(9) .
N21 N22 C23 121.0(6) .
N22 N21 C19 111.1(6) .
N22 N21 Cu1 127.3(5) .
C19 N21 Cu1 121.4(5) .
C18 C19 C14 118.7(7) .
C18 C19 N21 120.7(6) .
C14 C19 N21 120.5(6) .
C19 C18 C17 121.2(7) .
C19 C18 H18 119.4 .
C17 C18 H18 119.4 .
C18 C17 C16 121.3(7) .
C18 C17 H17 119.4 .
C16 C17 H17 119.4 .
C15 C16 C17 118.3(7) .
C15 C16 H16 120.9 .
C17 C16 H16 120.9 .
C16 C15 C14 122.3(7) .
C16 C15 H15 118.9 .
C14 C15 H15 118.9 .
C15 C14 C19 118.2(7) .
C15 C14 C13 116.7(7) .
C19 C14 C13 125.0(7) .
O12 C13 O11 121.3(7) .
O12 C13 C14 117.7(7) .
O11 C13 C14 120.9(7) .
C13 O11 Cu1 129.2(5) .
C13 O12 Cu1 127.7(5) 11_556
Cu1 O1 H2 105(7) .
Cu1 O1 H1 111(7) .
H2 O1 H1 110(4) .
Cu1 O2 H3 111(6) .
Cu1 O2 H4 129(6) .
H3 O2 H4 113(4) .

loop_
_geom_bond_atom_site_label_1
_geom_bond_atom_site_label_2
_geom_bond_distance
_geom_bond_site_symmetry_2
Cu1 O11 1.901(5) .
Cu1 O25 1.945(5) .
Cu1 N21 1.949(6) .
Cu1 O2 1.965(6) .
Cu1 O1 2.511(6) .
Cu1 O12 2.721(6) 12_556
O25 C24 1.224(9) .
C24 O241 1.312(9) .
C24 C23 1.453(11) .
O241 C242 1.468(9) .
C242 H24A 0.9600 .
C242 H24B 0.9600 .
C242 H24C 0.9600 .
C23 N22 1.349(9) .
C23 C231 1.450(10) .
C231 N232 1.145(10) .
N22 N21 1.308(9) .
N21 C19 1.431(9) .
C19 C18 1.393(10) .
C19 C14 1.425(10) .
C18 C17 1.365(10) .
C18 H18 0.9300 .
C17 C16 1.386(11) .
C17 H17 0.9300 .
C16 C15 1.386(11) .
C16 H16 0.9300 .
C15 C14 1.392(10) .
C15 H15 0.9300 .
C14 C13 1.506(11) .
C13 O12 1.255(9) .
C13 O11 1.270(9) .
O12 Cu1 2.721(6) 11_556
O2W O2W 1.76(6) 11
O2W O2W 1.76(6) 12
O1 H2 0.85(2) .
O1 H1 0.86(2) .
O2 H3 0.85(2) .
O2 H4 0.84(2) .

loop_
_geom_hbond_atom_site_label_D
_geom_hbond_atom_site_label_H
_geom_hbond_atom_site_label_A
_geom_hbond_distance_DH
_geom_hbond_distance_HA
_geom_hbond_distance_DA
_geom_hbond_angle_DHA
_geom_hbond_site_symmetry_A
O1 H2 O12 0.85(2) 1.96(4) 2.782(8) 162(9) 12
O1 H1 N232 0.86(2) 2.15(4) 2.965(9) 158(10) 13
O2 H3 O1 0.85(2) 2.03(4) 2.814(8) 154(8) 12
O2 H4 O2W 0.84(2) 2.05(9) 2.65(4) 128(9) .
O2 H4 O2W 0.84(2) 2.21(5) 3.01(4) 159(8) 11
